data_7701309
loop_
_publ_author_name
'Ahmed, Muhib'
'Rooney, Denise'
'McCann, Malachy'
'Casey, Jamie'
'O'Shea, Katie'
'Twamley, Brendan'

_publ_section_title
;
 Tuning the reaction pathways of phenanthroline-Schiff bases: routes to
 novel phenanthroline ligands.
;
_journal_issue 40
_journal_name_full 'Dalton transactions (Cambridge, England : 2003)'
_journal_page_first 15283
_journal_page_last 15289
_journal_paper_doi 10.1039/c9dt03084k
_journal_volume 48
_journal_year 2019
_chemical_formula_moiety 'C27 H17 Br N3 O6 Re'
_chemical_formula_sum 'C27 H17 Br N3 O6 Re'
_chemical_formula_weight 745.54
_space_group_crystal_system triclinic
_space_group_IT_number 2
_space_group_name_Hall '-P 1'
_space_group_name_H-M_alt 'P -1'
_symmetry_space_group_name_Hall '-P 1'
_symmetry_space_group_name_H-M 'P -1'
_atom_sites_solution_hydrogens geom
_atom_sites_solution_primary dual
_audit_creation_date 2019-07-09
_audit_creation_method
;
Olex2 1.2
(compiled 2018.05.29 svn.r3508 for OlexSys, GUI svn.r5506)
;
_audit_update_record
;
2019-07-18 deposited with the CCDC.    2019-09-23 downloaded from the CCDC.
;
_cell_angle_alpha 83.1740(16)
_cell_angle_beta 74.5305(15)
_cell_angle_gamma 78.6214(16)
_cell_formula_units_Z 2
_cell_length_a 8.5421(3)
_cell_length_b 10.0776(4)
_cell_length_c 15.2032(6)
_cell_measurement_reflns_used 9955
_cell_measurement_temperature 100(2)
_cell_measurement_theta_max 69.622
_cell_measurement_theta_min 3.0235
_cell_volume 1233.50(8)
_computing_cell_refinement 'SAINT V8.38A (Bruker, 2016)'
_computing_data_collection 'APEX 3 (Bruker, 2017) '
_computing_data_reduction 'SAINT V8.38A (Bruker, 2016)'
_computing_molecular_graphics 'Olex2 (Dolomanov et al., 2009)'
_computing_publication_material 'Olex2 (Dolomanov et al., 2009)'
_computing_structure_refinement 'XL (Sheldrick, 2008)'
_computing_structure_solution 'XT (Sheldrick, 2015)'
_diffrn_ambient_temperature 100(2)
_diffrn_detector 'CCD area detector'
_diffrn_detector_area_resol_mean 7.9
_diffrn_detector_type APEX2
_diffrn_measured_fraction_theta_full 0.996
_diffrn_measured_fraction_theta_max 0.987
_diffrn_measurement_device 'Kappa diffractometer'
_diffrn_measurement_device_type 'Bruker APEX2 Kappa Duo'
_diffrn_measurement_method '\w and \f scans'
_diffrn_radiation_collimation 'focusing mirrors'
_diffrn_radiation_detector APEX2
_diffrn_radiation_monochromator 'mirror optics'
_diffrn_radiation_probe x-ray
_diffrn_radiation_type CuK\a
_diffrn_radiation_wavelength 1.54178
_diffrn_reflns_av_R_equivalents 0.0742
_diffrn_reflns_av_unetI/netI 0.0459
_diffrn_reflns_Laue_measured_fraction_full 0.996
_diffrn_reflns_Laue_measured_fraction_max 0.987
_diffrn_reflns_limit_h_max 10
_diffrn_reflns_limit_h_min -10
_diffrn_reflns_limit_k_max 11
_diffrn_reflns_limit_k_min -12
_diffrn_reflns_limit_l_max 18
_diffrn_reflns_limit_l_min -18
_diffrn_reflns_number 17848
_diffrn_reflns_point_group_measured_fraction_full 0.996
_diffrn_reflns_point_group_measured_fraction_max 0.987
_diffrn_reflns_theta_full 67.679
_diffrn_reflns_theta_max 69.537
_diffrn_reflns_theta_min 3.023
_diffrn_source 'microfocus sealed X-ray tube'
_diffrn_source_type 'Incoatec I\ms'
_exptl_absorpt_coefficient_mu 11.963
_exptl_absorpt_correction_T_max 0.9042
_exptl_absorpt_correction_T_min 0.4049
_exptl_absorpt_correction_type multi-scan
_exptl_absorpt_process_details 'SADABS-2016/2 (Krause et al., 2015) was used for absorption correction.'
_exptl_crystal_colour brown
_exptl_crystal_colour_primary brown
_exptl_crystal_density_diffrn 2.007
_exptl_crystal_density_method 'not measured'
_exptl_crystal_description parallelepiped
_exptl_crystal_F_000 716
_exptl_crystal_size_max 0.13
_exptl_crystal_size_mid 0.07
_exptl_crystal_size_min 0.03
_refine_diff_density_max 2.352
_refine_diff_density_min -1.822
_refine_diff_density_rms 0.180
_refine_ls_extinction_method none
_refine_ls_goodness_of_fit_ref 1.058
_refine_ls_hydrogen_treatment constr
_refine_ls_matrix_type full
_refine_ls_number_parameters 371
_refine_ls_number_reflns 4591
_refine_ls_number_restraints 42
_refine_ls_restrained_S_all 1.058
_refine_ls_R_factor_all 0.0388
_refine_ls_R_factor_gt 0.0375
_refine_ls_shift/su_max 0.001
_refine_ls_shift/su_mean 0.000
_refine_ls_structure_factor_coef Fsqd
_refine_ls_weighting_details 'w=1/[\s^2^(Fo^2^)+(0.0699P)^2^+1.2791P] where P=(Fo^2^+2Fc^2^)/3'
_refine_ls_weighting_scheme calc
_refine_ls_wR_factor_gt 0.0991
_refine_ls_wR_factor_ref 0.1002
_reflns_Friedel_coverage 0.000
_reflns_number_gt 4369
_reflns_number_total 4591
_reflns_threshold_expression 'I > 2\s(I)'
_cod_data_source_file c9dt03084k2.cif
_cod_data_source_block 1c
_cod_depositor_comments 'Adding full bibliography for 7701308--7701310.cif.'
_cod_database_code 7701309
_shelx_shelxl_version_number 2017/1
_shelx_space_group_comment
;
The symmetry employed for this shelxl refinement is uniquely defined
by the following loop, which should always be used as a source of
symmetry information in preference to the above space-group names.
They are only intended as comments.
;
_shelx_estimated_absorpt_t_max 0.715
_shelx_estimated_absorpt_t_min 0.305
_olex2_refinement_description
;
1. Fixed Uiso
 At 1.2 times of:
  All C(H) groups, All C(H,H) groups
 At 1.5 times of:
  All C(H,H,H) groups
2. Restrained distances
 C25-C10
 1.48 with sigma of 0.01
 Re1-C33 = Re1-C33A
 1.95 with sigma of 0.01
 O34-C33 = O34A-C33A
 1.15 with sigma of 0.01
 Re1-Br1A \\sim Re1-Br1
 with sigma of 0.005
3. Uiso/Uaniso restraints and constraints
Br1 \\sim Br1A \\sim O34 \\sim O34A \\sim C33 \\sim C33A: within 2A with sigma
of 0.005 and sigma for terminal atoms of 0.01
4. Others
 Fixed Sof: Br1(0.95) Br1A(0.05) O34(0.95) O34A(0.05) C33(0.95) C33A(0.05)
5.a Secondary CH2 refined with riding coordinates:
 C28(H28A,H28B), C29(H29A,H29B)
5.b Aromatic/amide H refined with riding coordinates:
 C2(H2), C3(H3), C4(H4), C13(H13), C14(H14), C20(H20), C21(H21), C22(H22),
 C23(H23), C24(H24)
5.c Idealised Me refined as rotating group:
 C30(H30A,H30B,H30C)
;
_olex2_exptl_crystal_mounting_method 'mounted in oil on a MiTeGen microloop'
_olex2_submission_original_sample_id JCRe1
_olex2_submission_special_instructions 'No special instructions were received'

loop_
_space_group_symop_operation_xyz
'x, y, z'
'-x, -y, -z'

loop_
_atom_site_label
_atom_site_type_symbol
_atom_site_fract_x
_atom_site_fract_y
_atom_site_fract_z
_atom_site_U_iso_or_equiv
_atom_site_adp_type
_atom_site_occupancy
_atom_site_site_symmetry_order
_atom_site_calc_flag
_atom_site_refinement_flags_posn
_atom_site_refinement_flags_adp
_atom_site_refinement_flags_occupancy
_atom_site_disorder_assembly
_atom_site_disorder_group
Re1 Re 0.81788(2) 0.63714(2) 0.30302(2) 0.01557(10) Uani 1 1 d D . . . .
Br1 Br 0.71915(7) 0.42462(6) 0.40009(4) 0.02331(15) Uani 0.95 1 d D U P A 1
Br1A Br 0.911(2) 0.8583(11) 0.2187(12) 0.030(3) Uani 0.05 1 d D U P A 2
O7 O 0.1529(4) 0.9743(3) 0.5724(2) 0.0207(7) Uani 1 1 d . . . . .
O26 O 0.4463(5) 1.0477(4) 0.8518(2) 0.0288(8) Uani 1 1 d . . . . .
O27 O 0.3025(4) 0.8745(3) 0.8868(2) 0.0194(7) Uani 1 1 d . . . . .
O32 O 1.1880(4) 0.5195(4) 0.2767(2) 0.0244(7) Uani 1 1 d . . . . .
O34 O 0.9391(7) 0.8820(5) 0.1831(3) 0.0316(11) Uani 0.95 1 d D U P A 1
O34A O 0.741(9) 0.358(5) 0.394(5) 0.021(5) Uani 0.05 1 d D U P A 2
O36 O 0.8022(6) 0.5285(5) 0.1256(3) 0.0430(11) Uani 1 1 d . . . . .
N1 N 0.5580(4) 0.7313(4) 0.3392(3) 0.0154(8) Uani 1 1 d . . . . .
N9 N 0.3641(5) 0.9197(4) 0.6861(3) 0.0180(8) Uani 1 1 d . . . . .
N15 N 0.7787(5) 0.7120(4) 0.4361(2) 0.0140(7) Uani 1 1 d . . . . .
C2 C 0.4493(6) 0.7419(5) 0.2879(3) 0.0195(9) Uani 1 1 d . . . . .
H2 H 0.484822 0.703628 0.230221 0.023 Uiso 1 1 calc R . . . .
C3 C 0.2880(6) 0.8064(5) 0.3161(3) 0.0207(10) Uani 1 1 d . . . . .
H3 H 0.214727 0.811691 0.278067 0.025 Uiso 1 1 calc R . . . .
C4 C 0.2326(5) 0.8634(5) 0.3997(3) 0.0166(9) Uani 1 1 d . . . . .
H4 H 0.122010 0.908753 0.419596 0.020 Uiso 1 1 calc R . . . .
C5 C 0.3435(6) 0.8525(5) 0.4541(3) 0.0165(9) Uani 1 1 d . . . . .
C6 C 0.2885(5) 0.9088(5) 0.5460(3) 0.0177(9) Uani 1 1 d . . . . .
C8 C 0.4138(6) 0.8809(5) 0.6027(3) 0.0167(9) Uani 1 1 d . . . . .
C10 C 0.4743(6) 0.8942(5) 0.7377(3) 0.0169(9) Uani 1 1 d D . . . .
C11 C 0.6385(5) 0.8303(5) 0.7101(3) 0.0163(9) Uani 1 1 d . . . . .
C12 C 0.6936(5) 0.7918(4) 0.6182(3) 0.0146(8) Uani 1 1 d . . . . .
C13 C 0.8553(6) 0.7298(5) 0.5761(3) 0.0175(9) Uani 1 1 d . . . . .
H13 H 0.938545 0.714105 0.608718 0.021 Uiso 1 1 calc R . . . .
C14 C 0.8923(6) 0.6922(5) 0.4879(3) 0.0171(9) Uani 1 1 d . . . . .
H14 H 1.002043 0.650415 0.461296 0.021 Uiso 1 1 calc R . . . .
C16 C 0.6258(5) 0.7712(4) 0.4753(3) 0.0151(9) Uani 1 1 d . . . . .
C17 C 0.5042(5) 0.7862(5) 0.4211(3) 0.0145(8) Uani 1 1 d . . . . .
C18 C 0.5768(5) 0.8154(5) 0.5644(3) 0.0153(9) Uani 1 1 d . . . . .
C19 C 0.7432(6) 0.7980(5) 0.7758(3) 0.0181(9) Uani 1 1 d . . . . .
C20 C 0.8940(6) 0.8417(5) 0.7595(3) 0.0210(10) Uani 1 1 d . . . . .
H20 H 0.933167 0.894081 0.704670 0.025 Uiso 1 1 calc R . . . .
C21 C 0.9863(7) 0.8084(6) 0.8235(4) 0.0292(11) Uani 1 1 d . . . . .
H21 H 1.089082 0.838260 0.812245 0.035 Uiso 1 1 calc R . . . .
C22 C 0.9311(7) 0.7321(6) 0.9038(4) 0.0290(12) Uani 1 1 d . . . . .
H22 H 0.995259 0.710299 0.947509 0.035 Uiso 1 1 calc R . . . .
C23 C 0.7811(7) 0.6875(6) 0.9202(3) 0.0268(11) Uani 1 1 d . . . . .
H23 H 0.742233 0.635501 0.975312 0.032 Uiso 1 1 calc R . . . .
C24 C 0.6885(6) 0.7192(5) 0.8560(3) 0.0231(10) Uani 1 1 d . . . . .
H24 H 0.587305 0.687040 0.866546 0.028 Uiso 1 1 calc R . . . .
C25 C 0.4080(5) 0.9481(5) 0.8321(3) 0.0175(9) Uani 1 1 d D . . . .
C28 C 0.2295(6) 0.9187(6) 0.9796(3) 0.0269(11) Uani 1 1 d . . . . .
H28A H 0.112478 0.907184 0.999175 0.032 Uiso 1 1 calc R . . . .
H28B H 0.233653 1.016054 0.980273 0.032 Uiso 1 1 calc R . . . .
C29 C 0.3229(7) 0.8361(7) 1.0447(4) 0.0345(13) Uani 1 1 d . . . . .
H29A H 0.279327 0.872823 1.105741 0.041 Uiso 1 1 calc R . . . .
H29B H 0.440397 0.845717 1.023082 0.041 Uiso 1 1 calc R . . . .
C30 C 0.3110(9) 0.6870(7) 1.0537(4) 0.0463(16) Uani 1 1 d . . . . .
H30A H 0.356447 0.649260 0.993827 0.069 Uiso 1 1 calc GR . . . .
H30B H 0.195151 0.676414 1.076459 0.069 Uiso 1 1 calc GR . . . .
H30C H 0.373699 0.638740 1.096796 0.069 Uiso 1 1 calc GR . . . .
C31 C 1.0488(7) 0.5596(5) 0.2858(3) 0.0218(10) Uani 1 1 d . . . . .
C33 C 0.8895(7) 0.7970(5) 0.2301(4) 0.0205(12) Uani 0.95 1 d D U P A 1
C33A C 0.770(12) 0.459(5) 0.355(7) 0.022(5) Uani 0.05 1 d D U P A 2
C35 C 0.8128(7) 0.5679(5) 0.1913(3) 0.0252(11) Uani 1 1 d . . . . .

loop_
_atom_site_aniso_label
_atom_site_aniso_U_11
_atom_site_aniso_U_22
_atom_site_aniso_U_33
_atom_site_aniso_U_23
_atom_site_aniso_U_13
_atom_site_aniso_U_12
Re1 0.01788(15) 0.01686(15) 0.00965(14) -0.00064(9) -0.00147(9) -0.00039(9)
Br1 0.0239(3) 0.0187(3) 0.0255(3) 0.0039(2) -0.0048(2) -0.0043(2)
Br1A 0.024(5) 0.036(7) 0.027(6) 0.007(7) -0.013(5) 0.005(6)
O7 0.0149(16) 0.0254(17) 0.0183(16) -0.0022(13) -0.0021(13) 0.0020(14)
O26 0.031(2) 0.037(2) 0.0199(18) -0.0070(15) 0.0008(15) -0.0166(17)
O27 0.0214(16) 0.0238(17) 0.0109(15) -0.0032(12) -0.0006(12) -0.0026(13)
O32 0.0149(17) 0.0262(18) 0.0271(19) -0.0028(14) -0.0024(14) 0.0046(14)
O34 0.035(2) 0.028(2) 0.020(3) 0.004(2) 0.007(2) 0.0017(18)
O34A 0.020(8) 0.017(8) 0.027(8) 0.005(8) -0.005(8) -0.010(8)
O36 0.064(3) 0.045(3) 0.021(2) -0.0174(18) -0.0233(19) 0.015(2)
N1 0.0115(17) 0.0205(19) 0.0123(18) -0.0001(14) -0.0010(14) -0.0012(15)
N9 0.0170(18) 0.026(2) 0.0107(18) -0.0017(15) -0.0019(14) -0.0042(16)
N15 0.0168(18) 0.0171(18) 0.0086(17) -0.0012(14) -0.0031(14) -0.0035(15)
C2 0.019(2) 0.024(2) 0.017(2) 0.0000(18) -0.0074(18) -0.0037(19)
C3 0.020(2) 0.025(2) 0.019(2) 0.0013(19) -0.0087(19) -0.0054(19)
C4 0.014(2) 0.019(2) 0.016(2) 0.0036(17) -0.0047(17) -0.0014(17)
C5 0.018(2) 0.019(2) 0.011(2) 0.0010(17) -0.0023(17) -0.0034(18)
C6 0.014(2) 0.022(2) 0.016(2) 0.0023(18) -0.0013(17) -0.0044(18)
C8 0.016(2) 0.017(2) 0.016(2) 0.0041(17) -0.0051(17) -0.0005(17)
C10 0.019(2) 0.021(2) 0.009(2) 0.0002(17) -0.0010(17) -0.0044(18)
C11 0.015(2) 0.016(2) 0.017(2) 0.0019(17) -0.0025(17) -0.0039(18)
C12 0.015(2) 0.015(2) 0.014(2) 0.0014(16) -0.0040(17) -0.0038(17)
C13 0.017(2) 0.022(2) 0.013(2) -0.0008(17) -0.0046(17) -0.0038(18)
C14 0.016(2) 0.018(2) 0.016(2) -0.0010(17) -0.0022(17) -0.0022(18)
C16 0.018(2) 0.015(2) 0.012(2) 0.0008(16) -0.0021(17) -0.0040(17)
C17 0.013(2) 0.017(2) 0.013(2) 0.0010(16) -0.0016(16) -0.0049(17)
C18 0.015(2) 0.017(2) 0.015(2) 0.0024(17) -0.0040(17) -0.0050(17)
C19 0.019(2) 0.024(2) 0.011(2) -0.0037(17) -0.0027(17) -0.0018(18)
C20 0.019(2) 0.024(2) 0.019(2) -0.0005(18) -0.0030(18) -0.0007(19)
C21 0.028(3) 0.030(3) 0.036(3) -0.010(2) -0.013(2) -0.006(2)
C22 0.032(3) 0.031(3) 0.027(3) -0.010(2) -0.017(2) 0.007(2)
C23 0.031(3) 0.032(3) 0.017(2) 0.001(2) -0.008(2) -0.001(2)
C24 0.022(2) 0.027(3) 0.021(2) -0.001(2) -0.0068(19) -0.003(2)
C25 0.014(2) 0.023(2) 0.016(2) -0.0027(18) -0.0056(17) -0.0012(18)
C28 0.027(3) 0.038(3) 0.014(2) -0.007(2) 0.0036(19) -0.009(2)
C29 0.029(3) 0.059(4) 0.017(2) -0.003(2) -0.005(2) -0.011(3)
C30 0.049(4) 0.053(4) 0.026(3) 0.009(3) -0.004(3) 0.004(3)
C31 0.034(3) 0.020(2) 0.010(2) -0.0018(17) -0.0030(19) -0.005(2)
C33 0.017(2) 0.026(3) 0.013(2) -0.002(3) 0.0009(19) 0.003(3)
C33A 0.021(8) 0.017(8) 0.027(8) 0.004(8) -0.003(8) -0.011(8)
C35 0.033(3) 0.023(3) 0.015(2) 0.0023(19) -0.006(2) 0.004(2)

loop_
_atom_type_symbol
_atom_type_description
_atom_type_scat_dispersion_real
_atom_type_scat_dispersion_imag
_atom_type_scat_source
C C 0.0181 0.0091 'International Tables Vol C Tables 4.2.6.8 and 6.1.1.4'
H H 0.0000 0.0000 'International Tables Vol C Tables 4.2.6.8 and 6.1.1.4'
Br Br -0.6763 1.2805 'International Tables Vol C Tables 4.2.6.8 and 6.1.1.4'
N N 0.0311 0.0180 'International Tables Vol C Tables 4.2.6.8 and 6.1.1.4'
O O 0.0492 0.0322 'International Tables Vol C Tables 4.2.6.8 and 6.1.1.4'
Re Re -5.2083 5.8923 'International Tables Vol C Tables 4.2.6.8 and 6.1.1.4'

loop_
_geom_angle_atom_site_label_1
_geom_angle_atom_site_label_2
_geom_angle_atom_site_label_3
_geom_angle
N1 Re1 Br1 85.35(10)
N1 Re1 Br1A 93.2(4)
N15 Re1 Br1 82.88(10)
N15 Re1 Br1A 92.5(4)
N15 Re1 N1 75.17(14)
C31 Re1 Br1 93.58(14)
C31 Re1 Br1A 87.3(4)
C31 Re1 N1 172.84(16)
C31 Re1 N15 97.67(17)
C31 Re1 C33 87.0(2)
C31 Re1 C33A 87(3)
C33 Re1 Br1 179.39(19)
C33 Re1 N1 94.1(2)
C33 Re1 N15 97.2(2)
C33A Re1 Br1A 173(3)
C33A Re1 N1 93(3)
C33A Re1 N15 93(3)
C35 Re1 Br1 91.90(16)
C35 Re1 Br1A 92.7(5)
C35 Re1 N1 96.02(19)
C35 Re1 N15 170.04(19)
C35 Re1 C31 91.1(2)
C35 Re1 C33 87.9(2)
C35 Re1 C33A 83(3)
C25 O27 C28 116.1(4)
C2 N1 Re1 126.8(3)
C2 N1 C17 117.6(4)
C17 N1 Re1 115.6(3)
C8 N9 C10 117.6(4)
C14 N15 Re1 126.0(3)
C16 N15 Re1 116.7(3)
C16 N15 C14 116.9(4)
N1 C2 H2 118.8
N1 C2 C3 122.3(4)
C3 C2 H2 118.8
C2 C3 H3 119.9
C2 C3 C4 120.2(4)
C4 C3 H3 119.9
C3 C4 H4 120.9
C3 C4 C5 118.2(4)
C5 C4 H4 120.9
C4 C5 C6 120.3(4)
C17 C5 C4 118.3(4)
C17 C5 C6 121.4(4)
O7 C6 C5 121.6(4)
O7 C6 C8 122.3(4)
C5 C6 C8 116.1(4)
N9 C8 C6 117.0(4)
N9 C8 C18 123.3(4)
C18 C8 C6 119.7(4)
N9 C10 C11 126.0(4)
N9 C10 C25 114.0(4)
C11 C10 C25 120.0(4)
C10 C11 C12 116.3(4)
C10 C11 C19 120.6(4)
C12 C11 C19 123.0(4)
C13 C12 C11 125.3(4)
C13 C12 C18 116.8(4)
C18 C12 C11 117.9(4)
C12 C13 H13 120.0
C14 C13 C12 120.0(4)
C14 C13 H13 120.0
N15 C14 H14 118.3
C13 C14 N15 123.4(4)
C13 C14 H14 118.3
N15 C16 C17 116.4(4)
N15 C16 C18 123.8(4)
C18 C16 C17 119.7(4)
N1 C17 C5 123.3(4)
N1 C17 C16 116.0(4)
C5 C17 C16 120.8(4)
C8 C18 C12 119.0(4)
C16 C18 C8 122.1(4)
C16 C18 C12 118.9(4)
C20 C19 C11 122.3(4)
C20 C19 C24 119.5(4)
C24 C19 C11 118.1(4)
C19 C20 H20 120.2
C21 C20 C19 119.7(5)
C21 C20 H20 120.2
C20 C21 H21 119.6
C20 C21 C22 120.9(5)
C22 C21 H21 119.6
C21 C22 H22 120.2
C21 C22 C23 119.7(5)
C23 C22 H22 120.2
C22 C23 H23 120.1
C24 C23 C22 119.8(5)
C24 C23 H23 120.1
C19 C24 H24 119.8
C23 C24 C19 120.4(5)
C23 C24 H24 119.8
O26 C25 O27 126.0(4)
O26 C25 C10 122.4(4)
O27 C25 C10 111.6(4)
O27 C28 H28A 109.7
O27 C28 H28B 109.7
O27 C28 C29 109.8(4)
H28A C28 H28B 108.2
C29 C28 H28A 109.7
C29 C28 H28B 109.7
C28 C29 H29A 108.9
C28 C29 H29B 108.9
C28 C29 C30 113.2(5)
H29A C29 H29B 107.8
C30 C29 H29A 108.9
C30 C29 H29B 108.9
C29 C30 H30A 109.5
C29 C30 H30B 109.5
C29 C30 H30C 109.5
H30A C30 H30B 109.5
H30A C30 H30C 109.5
H30B C30 H30C 109.5
O32 C31 Re1 176.5(4)
O34 C33 Re1 174.3(5)
O34A C33A Re1 174(10)
O36 C35 Re1 176.9(5)

loop_
_geom_bond_atom_site_label_1
_geom_bond_atom_site_label_2
_geom_bond_distance
Re1 Br1 2.6026(6)
Re1 Br1A 2.594(5)
Re1 N1 2.184(4)
Re1 N15 2.162(4)
Re1 C31 1.933(5)
Re1 C33 1.950(5)
Re1 C33A 1.952(10)
Re1 C35 1.925(5)
O7 C6 1.205(6)
O26 C25 1.207(6)
O27 C25 1.331(6)
O27 C28 1.466(5)
O32 C31 1.153(6)
O34 C33 1.122(6)
O34A C33A 1.152(10)
O36 C35 1.150(7)
N1 C2 1.345(6)
N1 C17 1.351(6)
N9 C8 1.306(6)
N9 C10 1.349(6)
N15 C14 1.377(6)
N15 C16 1.334(6)
C2 H2 0.9500
C2 C3 1.379(7)
C3 H3 0.9500
C3 C4 1.384(7)
C4 H4 0.9500
C4 C5 1.396(6)
C5 C6 1.492(6)
C5 C17 1.390(6)
C6 C8 1.512(6)
C8 C18 1.418(6)
C10 C11 1.397(6)
C10 C25 1.518(5)
C11 C12 1.425(6)
C11 C19 1.480(6)
C12 C13 1.410(6)
C12 C18 1.420(6)
C13 H13 0.9500
C13 C14 1.374(6)
C14 H14 0.9500
C16 C17 1.465(6)
C16 C18 1.406(6)
C19 C20 1.394(7)
C19 C24 1.395(7)
C20 H20 0.9500
C20 C21 1.381(7)
C21 H21 0.9500
C21 C22 1.385(8)
C22 H22 0.9500
C22 C23 1.391(8)
C23 H23 0.9500
C23 C24 1.385(7)
C24 H24 0.9500
C28 H28A 0.9900
C28 H28B 0.9900
C28 C29 1.508(8)
C29 H29A 0.9900
C29 H29B 0.9900
C29 C30 1.514(9)
C30 H30A 0.9800
C30 H30B 0.9800
C30 H30C 0.9800

loop_
_geom_hbond_atom_site_label_D
_geom_hbond_atom_site_label_H
_geom_hbond_atom_site_label_A
_geom_hbond_distance_DH
_geom_hbond_distance_HA
_geom_hbond_distance_DA
_geom_hbond_angle_DHA
_geom_hbond_site_symmetry_A
_geom_hbond_publ_flag
C4 H4 O7 0.95 2.39 3.315(5) 165 2_576 yes
C21 H21 O27 0.95 2.49 3.304(6) 144 1_655 yes
C23 H23 O36 0.95 2.54 3.368(6) 145 1_556 yes

loop_
_geom_torsion_atom_site_label_1
_geom_torsion_atom_site_label_2
_geom_torsion_atom_site_label_3
_geom_torsion_atom_site_label_4
_geom_torsion
Re1 N1 C2 C3 -178.4(3)
Re1 N1 C17 C5 178.7(3)
Re1 N1 C17 C16 -1.8(5)
Re1 N15 C14 C13 -172.9(3)
Re1 N15 C16 C17 -3.7(5)
Re1 N15 C16 C18 174.7(3)
O7 C6 C8 N9 6.5(7)
O7 C6 C8 C18 -173.4(4)
O27 C28 C29 C30 -64.1(6)
N1 C2 C3 C4 0.1(7)
N9 C8 C18 C12 -0.8(7)
N9 C8 C18 C16 178.2(4)
N9 C10 C11 C12 1.5(7)
N9 C10 C11 C19 -174.9(4)
N9 C10 C25 O26 -105.1(5)
N9 C10 C25 O27 73.2(5)
N15 C16 C17 N1 3.6(6)
N15 C16 C17 C5 -176.8(4)
N15 C16 C18 C8 178.5(4)
N15 C16 C18 C12 -2.6(7)
C2 N1 C17 C5 -0.1(7)
C2 N1 C17 C16 179.4(4)
C2 C3 C4 C5 -0.6(7)
C3 C4 C5 C6 -178.2(4)
C3 C4 C5 C17 0.6(7)
C4 C5 C6 O7 -6.3(7)
C4 C5 C6 C8 174.8(4)
C4 C5 C17 N1 -0.3(7)
C4 C5 C17 C16 -179.8(4)
C5 C6 C8 N9 -174.7(4)
C5 C6 C8 C18 5.5(6)
C6 C5 C17 N1 178.6(4)
C6 C5 C17 C16 -0.9(7)
C6 C8 C18 C12 179.1(4)
C6 C8 C18 C16 -2.0(7)
C8 N9 C10 C11 0.4(7)
C8 N9 C10 C25 177.5(4)
C10 N9 C8 C6 179.4(4)
C10 N9 C8 C18 -0.8(7)
C10 C11 C12 C13 178.1(4)
C10 C11 C12 C18 -2.9(6)
C10 C11 C19 C20 -125.1(5)
C10 C11 C19 C24 55.9(6)
C11 C10 C25 O26 72.2(6)
C11 C10 C25 O27 -109.5(5)
C11 C12 C13 C14 177.3(4)
C11 C12 C18 C8 2.6(6)
C11 C12 C18 C16 -176.3(4)
C11 C19 C20 C21 180.0(5)
C11 C19 C24 C23 -179.2(5)
C12 C11 C19 C20 58.8(7)
C12 C11 C19 C24 -120.2(5)
C12 C13 C14 N15 0.2(7)
C13 C12 C18 C8 -178.3(4)
C13 C12 C18 C16 2.7(6)
C14 N15 C16 C17 -177.3(4)
C14 N15 C16 C18 1.1(6)
C16 N15 C14 C13 0.1(7)
C17 N1 C2 C3 0.2(7)
C17 C5 C6 O7 174.9(4)
C17 C5 C6 C8 -4.0(6)
C17 C16 C18 C8 -3.2(6)
C17 C16 C18 C12 175.8(4)
C18 C12 C13 C14 -1.7(7)
C18 C16 C17 N1 -174.8(4)
C18 C16 C17 C5 4.7(6)
C19 C11 C12 C13 -5.6(7)
C19 C11 C12 C18 173.4(4)
C19 C20 C21 C22 0.0(8)
C20 C19 C24 C23 1.8(7)
C20 C21 C22 C23 0.4(8)
C21 C22 C23 C24 0.3(8)
C22 C23 C24 C19 -1.4(8)
C24 C19 C20 C21 -1.1(7)
C25 O27 C28 C29 -97.6(5)
C25 C10 C11 C12 -175.5(4)
C25 C10 C11 C19 8.2(7)
C28 O27 C25 O26 -1.1(7)
C28 O27 C25 C10 -179.3(4)
